data_4333273
loop_
_publ_author_name
'Hagen, Siegbert'
'Schubert, Hartmut'
'Maichle-M\"ossmer, C\"acilia'
'Pantenburg, Ingo'
'Weigend, Florian'
'Wesemann, Lars'

_publ_section_title
;
 Silver aggregation caused by Stanna-closo-dodecaborate coordination:
 syntheses, solid-state structures and theoretical studies.
;
_journal_issue 16
_journal_name_full 'Inorganic chemistry'
_journal_page_first 6775
_journal_page_last 6784
_journal_paper_doi 10.1021/ic700464d
_journal_volume 46
_journal_year 2007
_chemical_formula_sum 'C60 H192 Ag4 B44 N4 P4 Sn4'
_chemical_formula_weight 2475.94
_chemical_name_systematic
;
 ?
;
_space_group_IT_number 15
_symmetry_cell_setting monoclinic
_symmetry_space_group_name_Hall '-C 2yc'
_symmetry_space_group_name_H-M 'C 1 2/c 1'
_atom_sites_solution_hydrogens geom
_atom_sites_solution_primary direct
_atom_sites_solution_secondary difmap
_audit_creation_method SHELXL-97
_cell_angle_alpha 90
_cell_angle_beta 135.054(6)
_cell_angle_gamma 90
_cell_formula_units_Z 4
_cell_length_a 23.678(2)
_cell_length_b 40.503(3)
_cell_length_c 16.6818(17)
_cell_measurement_reflns_used 23871
_cell_measurement_temperature 170(2)
_cell_measurement_theta_max 50.54
_cell_measurement_theta_min 1.6
_cell_volume 11302(2)
_computing_structure_refinement 'SHELXL-97 (Sheldrick, 1997)'
_diffrn_ambient_temperature 170(2)
_diffrn_detector_area_resol_mean 'not measured'
_diffrn_measured_fraction_theta_full 0.981
_diffrn_measured_fraction_theta_max 0.981
_diffrn_measurement_device_type 'IPDS II (Stoe & Cie)'
_diffrn_measurement_method '\w and \f scans'
_diffrn_radiation_monochromator graphite
_diffrn_radiation_source 'fine-focus sealed tube'
_diffrn_radiation_type MoK\a
_diffrn_radiation_wavelength 0.71073
_diffrn_reflns_av_R_equivalents 0.1178
_diffrn_reflns_av_sigmaI/netI 0.1093
_diffrn_reflns_limit_h_max 28
_diffrn_reflns_limit_h_min -28
_diffrn_reflns_limit_k_max 47
_diffrn_reflns_limit_k_min -48
_diffrn_reflns_limit_l_max 19
_diffrn_reflns_limit_l_min -19
_diffrn_reflns_number 70477
_diffrn_reflns_theta_full 25.23
_diffrn_reflns_theta_max 25.23
_diffrn_reflns_theta_min 1.32
_diffrn_standards_decay_% 'not measured'
_diffrn_standards_interval_count 'not measured'
_diffrn_standards_interval_time 'not measured'
_diffrn_standards_number 'not measured'
_exptl_absorpt_coefficient_mu 1.639
_exptl_absorpt_correction_T_max 0.7686
_exptl_absorpt_correction_T_min 0.6149
_exptl_absorpt_correction_type numerical
_exptl_absorpt_process_details
;
The absorption correction (X-RED V1.22; Stoe & Cie, 2001) 
was performed 
after optimizing the crystal shape using X-SHAPE V1.06 
(Stoe & Cie, 1999).
;
_exptl_crystal_colour yellow
_exptl_crystal_density_diffrn 1.455
_exptl_crystal_density_meas ?
_exptl_crystal_density_method 'not measured'
_exptl_crystal_description polyhedron
_exptl_crystal_F_000 4992
_exptl_crystal_size_max 0.3
_exptl_crystal_size_mid 0.3
_exptl_crystal_size_min 0.3
_refine_diff_density_max 1.515
_refine_diff_density_min -0.614
_refine_diff_density_rms 0.126
_refine_ls_extinction_coef 0.000172(18)
_refine_ls_extinction_expression Fc^*^=kFc[1+0.001xFc^2^\l^3^/sin(2\q)]^-1/4^
_refine_ls_extinction_method SHELXL
_refine_ls_goodness_of_fit_ref 0.898
_refine_ls_hydrogen_treatment constr
_refine_ls_matrix_type full
_refine_ls_number_parameters 383
_refine_ls_number_reflns 10011
_refine_ls_number_restraints 2
_refine_ls_restrained_S_all 0.899
_refine_ls_R_factor_all 0.1200
_refine_ls_R_factor_gt 0.0614
_refine_ls_shift/su_max 0.002
_refine_ls_shift/su_mean 0.000
_refine_ls_structure_factor_coef Fsqd
_refine_ls_weighting_details 'calc w=1/[\s^2^(Fo^2^)+(0.0721P)^2^] where P=(Fo^2^+2Fc^2^)/3'
_refine_ls_weighting_scheme calc
_refine_ls_wR_factor_gt 0.1303
_refine_ls_wR_factor_ref 0.1463
_reflns_number_gt 5405
_reflns_number_total 10011
_reflns_threshold_expression >2sigma(I)
_cod_data_source_file ic700464dsup3.cif
_cod_data_source_block lwsh49
_cod_depositor_comments
;Adding full bibliography for 4333271--4333274.cif.

The following automatic conversions were performed:

'_exptl_crystal_density_meas' value 'not measured' was changed to '?'
- the value is perceived as not measured.

Automatic conversion script
Id: cif_fix_values 3008 2015-01-20 13:52:24Z robertas 
;
_cod_original_cell_volume 11302.0(18)
_cod_original_sg_symbol_H-M 'C 2/c'
_cod_database_code 4333273

loop_
_symmetry_equiv_pos_as_xyz
'x, y, z'
'-x, y, -z+1/2'
'x+1/2, y+1/2, z'
'-x+1/2, y+1/2, -z+1/2'
'-x, -y, -z'
'x, -y, z-1/2'
'-x+1/2, -y+1/2, -z'
'x+1/2, -y+1/2, z-1/2'

loop_
_atom_site_label
_atom_site_type_symbol
_atom_site_fract_x
_atom_site_fract_y
_atom_site_fract_z
_atom_site_U_iso_or_equiv
_atom_site_adp_type
_atom_site_occupancy
_atom_site_symmetry_multiplicity
_atom_site_calc_flag
_atom_site_refinement_flags
Ag1 Ag 0.57405(4) 0.347534(17) 0.78566(6) 0.04270(19) Uani 1 1 d .
P1 P 0.65557(15) 0.30166(6) 0.8179(2) 0.0460(6) Uani 1 1 d .
C1 C 0.7516(7) 0.2943(3) 0.9599(10) 0.079(3) Uiso 1 1 d .
H1A H 0.7826 0.3142 0.9899 0.119(12) Uiso 1 1 calc R
H1B H 0.7792 0.2773 0.9584 0.119(12) Uiso 1 1 calc R
H1C H 0.7442 0.2874 1.0070 0.119(12) Uiso 1 1 calc R
C2 C 0.6045(8) 0.2629(3) 0.7727(11) 0.082(4) Uiso 1 1 d .
H2A H 0.5876 0.2591 0.8100 0.119(12) Uiso 1 1 calc R
H2B H 0.6398 0.2455 0.7917 0.119(12) Uiso 1 1 calc R
H2C H 0.5585 0.2633 0.6920 0.119(12) Uiso 1 1 calc R
C3 C 0.6825(7) 0.3047(3) 0.7415(10) 0.077(3) Uiso 1 1 d .
H3A H 0.7105 0.3250 0.7606 0.119(12) Uiso 1 1 calc R
H3B H 0.6351 0.3042 0.6615 0.119(12) Uiso 1 1 calc R
H3C H 0.7164 0.2865 0.7614 0.119(12) Uiso 1 1 calc R
Ag2 Ag 0.46224(4) 0.401317(18) 0.63770(6) 0.0475(2) Uani 1 1 d .
P2 P 0.41782(15) 0.44818(7) 0.5128(2) 0.0496(7) Uani 1 1 d .
C4 C 0.4320(7) 0.4451(3) 0.4210(10) 0.077(3) Uiso 1 1 d .
H4A H 0.4864 0.4391 0.4646 0.119(12) Uiso 1 1 calc R
H4B H 0.4205 0.4660 0.3849 0.119(12) Uiso 1 1 calc R
H4C H 0.3968 0.4286 0.3642 0.119(12) Uiso 1 1 calc R
C5 C 0.4690(8) 0.4857(3) 0.5914(11) 0.085(4) Uiso 1 1 d .
H5A H 0.4644 0.4891 0.6436 0.119(12) Uiso 1 1 calc R
H5B H 0.4454 0.5040 0.5398 0.119(12) Uiso 1 1 calc R
H5C H 0.5244 0.4839 0.6328 0.119(12) Uiso 1 1 calc R
C6 C 0.3150(8) 0.4592(3) 0.4180(12) 0.088(4) Uiso 1 1 d .
H6A H 0.3012 0.4616 0.4598 0.119(12) Uiso 1 1 calc R
H6B H 0.2825 0.4422 0.3617 0.119(12) Uiso 1 1 calc R
H6C H 0.3058 0.4797 0.3815 0.119(12) Uiso 1 1 calc R
Sn1 Sn 0.58061(4) 0.338475(19) 0.96509(6) 0.0535(2) Uani 1 1 d .
B1 B 0.6379(11) 0.2901(4) 1.0659(12) 0.087(5) Uani 1 1 d .
H1 H 0.6295 0.2709 1.0115 0.105 Uiso 1 1 calc R
B2 B 0.7113(8) 0.3241(4) 1.1292(12) 0.073(4) Uani 1 1 d .
H2 H 0.7504 0.3270 1.1160 0.088 Uiso 1 1 calc R
B3 B 0.5553(9) 0.3039(5) 1.0476(12) 0.090(6) Uani 1 1 d .
H3 H 0.4943 0.2939 0.9827 0.108 Uiso 1 1 calc R
B4 B 0.6727(9) 0.3599(4) 1.1486(13) 0.081(4) Uani 1 1 d .
H4 H 0.6864 0.3858 1.1477 0.097 Uiso 1 1 calc R
B5 B 0.5768(9) 0.3461(4) 1.1003(12) 0.086(5) Uani 1 1 d .
H5 H 0.5290 0.3635 1.0687 0.103 Uiso 1 1 calc R
B6 B 0.6353(11) 0.2795(4) 1.1633(12) 0.098(6) Uani 1 1 d .
H6 H 0.6253 0.2536 1.1696 0.118 Uiso 1 1 calc R
B7 B 0.7267(10) 0.2925(4) 1.2128(13) 0.090(5) Uani 1 1 d .
H7 H 0.7764 0.2753 1.2521 0.108 Uiso 1 1 calc R
B8 B 0.7464(8) 0.3324(4) 1.2620(11) 0.070(4) Uani 1 1 d .
H8 H 0.8081 0.3411 1.3328 0.084 Uiso 1 1 calc R
B9 B 0.5976(8) 0.3141(5) 1.1821(12) 0.097(6) Uani 1 1 d .
H9 H 0.5617 0.3110 1.2007 0.117 Uiso 1 1 calc R
B10 B 0.6674(10) 0.3458(4) 1.2430(12) 0.085(5) Uani 1 1 d .
H10 H 0.6784 0.3637 1.3023 0.102 Uiso 1 1 calc R
B11 B 0.6998(8) 0.3049(4) 1.2851(11) 0.073(4) Uani 1 1 d .
H11 H 0.7296 0.2957 1.3693 0.087 Uiso 1 1 calc R
Sn2 Sn 0.36293(4) 0.409175(19) 0.69508(6) 0.0571(2) Uani 1 1 d .
B12 B 0.2973(9) 0.4586(3) 0.6407(16) 0.084(5) Uani 1 1 d .
H12 H 0.3302 0.4777 0.6405 0.100 Uiso 1 1 calc R
B13 B 0.2361(8) 0.4264(4) 0.5291(11) 0.076(4) Uani 1 1 d .
H13 H 0.2297 0.4243 0.4572 0.092 Uiso 1 1 calc R
B14 B 0.3326(7) 0.4415(4) 0.7751(11) 0.076(5) Uani 1 1 d .
H14 H 0.3879 0.4490 0.8615 0.092 Uiso 1 1 calc R
B15 B 0.2324(8) 0.3906(4) 0.5908(13) 0.082(5) Uani 1 1 d .
H15 H 0.2239 0.3655 0.5588 0.099 Uiso 1 1 calc R
B16 B 0.2915(10) 0.3981(5) 0.7424(14) 0.093(5) Uani 1 1 d .
H16 H 0.3188 0.3782 0.8053 0.111 Uiso 1 1 calc R
B17 B 0.1570(7) 0.4194(5) 0.5136(12) 0.085(5) Uani 1 1 d .
H17 H 0.0989 0.4126 0.4291 0.103 Uiso 1 1 calc R
B18 B 0.1919(8) 0.4589(4) 0.5391(12) 0.077(4) Uani 1 1 d .
H18 H 0.1576 0.4779 0.4724 0.092 Uiso 1 1 calc R
B19 B 0.2486(9) 0.4680(4) 0.6811(15) 0.094(6) Uani 1 1 d .
H19 H 0.2522 0.4935 0.7073 0.113 Uiso 1 1 calc R
B20 B 0.1863(8) 0.4028(5) 0.6310(13) 0.090(5) Uani 1 1 d .
H20 H 0.1482 0.3849 0.6246 0.107 Uiso 1 1 calc R
B21 B 0.2473(9) 0.4349(6) 0.7441(12) 0.119(9) Uani 1 1 d .
H21 H 0.2502 0.4384 0.8123 0.143 Uiso 1 1 calc R
B22 B 0.1624(7) 0.4452(5) 0.6040(12) 0.091(6) Uani 1 1 d .
H22 H 0.1096 0.4551 0.5822 0.109 Uiso 1 1 calc R
N1 N 0.5438(6) 0.0746(3) 0.6251(9) 0.084(3) Uiso 1 1 d .
C7 C 0.5553(8) 0.0710(3) 0.5480(12) 0.086(4) Uiso 1 1 d .
C8 C 0.6471(9) 0.0694(4) 0.6178(13) 0.095(4) Uiso 1 1 d .
C9 C 0.6530(11) 0.0649(5) 0.5304(16) 0.123(6) Uiso 1 1 d .
C10 C 0.626(2) 0.0957(10) 0.467(3) 0.277(17) Uiso 1 1 d .
C11 C 0.5808(10) 0.0473(4) 0.7132(14) 0.109(5) Uiso 1 1 d .
C12 C 0.5535(10) 0.0135(4) 0.6665(14) 0.108(5) Uiso 1 1 d .
C13 C 0.5924(13) -0.0116(6) 0.7598(19) 0.145(7) Uiso 1 1 d .
C14 C 0.5762(9) 0.1082(4) 0.6926(13) 0.098(4) Uiso 1 1 d .
C15 C 0.5311(10) 0.1350(4) 0.6132(15) 0.115(5) Uiso 1 1 d .
C16 C 0.5385(13) 0.1686(5) 0.6784(18) 0.144(7) Uiso 1 1 d .
C17 C 0.582(2) -0.0410(10) 0.746(3) 0.260(16) Uiso 1 1 d .
C18 C 0.4749(15) 0.1922(7) 0.582(2) 0.183(9) Uiso 1 1 d .
N2 N 0.6761(7) 0.3248(3) 1.4678(10) 0.094(3) Uiso 1 1 d .
C19 C 0.7666(12) 0.3265(5) 1.5627(17) 0.131(6) Uiso 1 1 d .
C20 C 0.6064(19) 0.4333(8) 1.397(3) 0.223(12) Uiso 1 1 d .
C21 C 0.6326(13) 0.3534(6) 1.4617(19) 0.152(7) Uiso 1 1 d .
C22 C 0.6548(17) 0.3838(8) 1.449(2) 0.199(11) Uiso 1 1 d D
C23 C 0.6245(15) 0.2964(7) 1.452(2) 0.177(9) Uiso 1 1 d .
C24 C 0.6340(13) 0.2671(6) 1.4376(18) 0.144(7) Uiso 1 1 d .
C25 C 0.5830(18) 0.4017(9) 1.407(3) 0.225(13) Uiso 1 1 d D
C26 C 0.5828(14) 0.2336(6) 1.413(2) 0.163(8) Uiso 1 1 d D
C27 C 0.5746(18) 0.2299(8) 1.484(3) 0.223(12) Uiso 1 1 d D
C28 C 0.7950(16) 0.3256(6) 1.678(2) 0.176(9) Uiso 1 1 d .
C29 C 0.9271(17) 0.3565(8) 1.775(3) 0.209(11) Uiso 1 1 d .
C30 C 0.8832(17) 0.3246(7) 1.762(2) 0.190(10) Uiso 1 1 d .

loop_
_atom_site_aniso_label
_atom_site_aniso_U_11
_atom_site_aniso_U_22
_atom_site_aniso_U_33
_atom_site_aniso_U_23
_atom_site_aniso_U_13
_atom_site_aniso_U_12
Ag1 0.0427(4) 0.0396(4) 0.0506(4) 0.0054(3) 0.0347(4) 0.0065(3)
P1 0.0494(14) 0.0424(15) 0.0486(15) 0.0063(12) 0.0355(13) 0.0103(11)
Ag2 0.0499(4) 0.0406(4) 0.0416(4) 0.0054(3) 0.0287(4) -0.0010(3)
P2 0.0412(13) 0.0486(16) 0.0528(16) 0.0156(12) 0.0311(13) 0.0028(11)
Sn1 0.0566(4) 0.0583(5) 0.0470(4) 0.0111(3) 0.0372(4) 0.0051(3)
B1 0.127(14) 0.061(10) 0.049(8) 0.011(7) 0.054(9) 0.027(9)
B2 0.061(8) 0.100(12) 0.064(8) 0.027(8) 0.047(7) 0.035(8)
B3 0.061(8) 0.132(15) 0.048(8) 0.021(9) 0.028(7) -0.033(9)
B4 0.084(10) 0.067(10) 0.074(10) -0.026(8) 0.049(9) -0.019(8)
B5 0.087(10) 0.122(14) 0.063(9) 0.016(9) 0.058(8) 0.049(10)
B6 0.129(15) 0.074(11) 0.045(8) 0.013(7) 0.045(9) -0.008(10)
B7 0.104(12) 0.112(14) 0.070(10) 0.038(9) 0.067(10) 0.061(11)
B8 0.056(7) 0.095(11) 0.049(7) 0.001(7) 0.034(7) 0.007(7)
B9 0.051(8) 0.20(2) 0.055(9) 0.034(10) 0.042(8) 0.017(10)
B10 0.117(13) 0.091(12) 0.057(8) 0.005(8) 0.066(9) 0.029(10)
B11 0.065(8) 0.116(13) 0.044(7) 0.022(8) 0.041(7) 0.024(8)
Sn2 0.0404(4) 0.0606(5) 0.0549(4) -0.0067(4) 0.0283(3) 0.0088(3)
B12 0.081(10) 0.038(8) 0.153(16) 0.018(9) 0.091(11) 0.017(7)
B13 0.063(8) 0.118(13) 0.044(7) 0.013(8) 0.036(7) 0.025(8)
B14 0.038(6) 0.120(13) 0.055(8) -0.039(8) 0.028(6) 0.005(7)
B15 0.053(8) 0.090(12) 0.077(10) -0.022(8) 0.037(8) -0.028(7)
B16 0.086(11) 0.103(13) 0.088(11) 0.041(10) 0.062(10) 0.011(9)
B17 0.033(6) 0.156(17) 0.056(8) -0.025(9) 0.028(6) -0.002(8)
B18 0.068(9) 0.074(10) 0.060(9) 0.011(7) 0.036(8) 0.036(8)
B19 0.077(10) 0.080(12) 0.106(13) -0.032(10) 0.058(10) 0.011(8)
B20 0.060(8) 0.126(15) 0.085(11) -0.022(10) 0.052(8) -0.040(9)
B21 0.060(9) 0.25(3) 0.039(8) 0.015(11) 0.034(8) 0.050(12)
B22 0.036(7) 0.166(18) 0.059(9) -0.028(10) 0.029(7) 0.011(8)

loop_
_atom_type_symbol
_atom_type_description
_atom_type_scat_dispersion_real
_atom_type_scat_dispersion_imag
_atom_type_scat_source
C C 0.0033 0.0016 'International Tables Vol C Tables 4.2.6.8 and 6.1.1.4'
H H 0.0000 0.0000 'International Tables Vol C Tables 4.2.6.8 and 6.1.1.4'
B B 0.0013 0.0007 'International Tables Vol C Tables 4.2.6.8 and 6.1.1.4'
N N 0.0061 0.0033 'International Tables Vol C Tables 4.2.6.8 and 6.1.1.4'
P P 0.1023 0.0942 'International Tables Vol C Tables 4.2.6.8 and 6.1.1.4'
Ag Ag -0.8971 1.1015 'International Tables Vol C Tables 4.2.6.8 and 6.1.1.4'
Sn Sn -0.6537 1.4246 'International Tables Vol C Tables 4.2.6.8 and 6.1.1.4'

loop_
_geom_angle_atom_site_label_1
_geom_angle_atom_site_label_2
_geom_angle_atom_site_label_3
_geom_angle
_geom_angle_site_symmetry_1
_geom_angle_site_symmetry_3
P1 Ag1 Ag1 130.55(6) . 2_656
P1 Ag1 Sn2 112.15(7) . 2_656
Ag1 Ag1 Sn2 116.99(2) 2_656 2_656
P1 Ag1 Sn1 102.64(6) . .
Ag1 Ag1 Sn1 64.85(3) 2_656 .
Sn2 Ag1 Sn1 110.94(3) 2_656 .
P1 Ag1 Ag2 148.23(7) . .
Ag1 Ag1 Ag2 61.85(2) 2_656 .
Sn2 Ag1 Ag2 61.69(3) 2_656 .
Sn1 Ag1 Ag2 108.59(3) . .
P1 Ag1 Ag2 153.21(7) . 2_656
Ag1 Ag1 Ag2 61.38(2) 2_656 2_656
Sn2 Ag1 Ag2 65.63(3) 2_656 2_656
Sn1 Ag1 Ag2 57.73(3) . 2_656
Ag2 Ag1 Ag2 56.55(3) . 2_656
P1 Ag1 Sn1 101.76(7) . 2_656
Ag1 Ag1 Sn1 59.39(3) 2_656 2_656
Sn2 Ag1 Sn1 106.74(3) 2_656 2_656
Sn1 Ag1 Sn1 122.16(3) . 2_656
Ag2 Ag1 Sn1 56.24(2) . 2_656
Ag2 Ag1 Sn1 104.34(3) 2_656 2_656
C3 P1 C2 103.6(6) . .
C3 P1 C1 101.2(6) . .
C2 P1 C1 104.8(6) . .
C3 P1 Ag1 114.5(4) . .
C2 P1 Ag1 112.3(4) . .
C1 P1 Ag1 118.7(4) . .
P1 C1 H1A 109.5 . .
P1 C1 H1B 109.5 . .
H1A C1 H1B 109.5 . .
P1 C1 H1C 109.5 . .
H1A C1 H1C 109.5 . .
H1B C1 H1C 109.5 . .
P1 C2 H2A 109.5 . .
P1 C2 H2B 109.5 . .
H2A C2 H2B 109.5 . .
P1 C2 H2C 109.5 . .
H2A C2 H2C 109.5 . .
H2B C2 H2C 109.5 . .
P1 C3 H3A 109.5 . .
P1 C3 H3B 109.5 . .
H3A C3 H3B 109.5 . .
P1 C3 H3C 109.5 . .
H3A C3 H3C 109.5 . .
H3B C3 H3C 109.5 . .
P2 Ag2 Ag2 128.88(7) . 2_656
P2 Ag2 Sn1 115.46(8) . 2_656
Ag2 Ag2 Sn1 115.43(2) 2_656 2_656
P2 Ag2 Ag1 152.11(7) . .
Ag2 Ag2 Ag1 61.96(2) 2_656 .
Sn1 Ag2 Ag1 64.16(3) 2_656 .
P2 Ag2 Ag1 149.84(7) . 2_656
Ag2 Ag2 Ag1 61.49(2) 2_656 2_656
Sn1 Ag2 Ag1 60.49(3) 2_656 2_656
Ag1 Ag2 Ag1 56.77(3) . 2_656
P2 Ag2 Sn2 101.08(6) . 2_656
Ag2 Ag2 Sn2 65.92(3) 2_656 2_656
Sn1 Ag2 Sn2 109.41(3) 2_656 2_656
Ag1 Ag2 Sn2 57.08(2) . 2_656
Ag1 Ag2 Sn2 108.37(3) 2_656 2_656
P2 Ag2 Sn2 102.70(7) . .
Ag2 Ag2 Sn2 59.52(3) 2_656 .
Sn1 Ag2 Sn2 104.67(3) 2_656 .
Ag1 Ag2 Sn2 104.19(3) . .
Ag1 Ag2 Sn2 55.07(2) 2_656 .
Sn2 Ag2 Sn2 123.90(3) 2_656 .
C6 P2 C4 103.0(6) . .
C6 P2 C5 103.2(6) . .
C4 P2 C5 104.2(6) . .
C6 P2 Ag2 116.4(5) . .
C4 P2 Ag2 116.6(4) . .
C5 P2 Ag2 111.9(4) . .
P2 C4 H4A 109.5 . .
P2 C4 H4B 109.5 . .
H4A C4 H4B 109.5 . .
P2 C4 H4C 109.5 . .
H4A C4 H4C 109.5 . .
H4B C4 H4C 109.5 . .
P2 C5 H5A 109.5 . .
P2 C5 H5B 109.5 . .
H5A C5 H5B 109.5 . .
P2 C5 H5C 109.5 . .
H5A C5 H5C 109.5 . .
H5B C5 H5C 109.5 . .
P2 C6 H6A 109.5 . .
P2 C6 H6B 109.5 . .
H6A C6 H6B 109.5 . .
P2 C6 H6C 109.5 . .
H6A C6 H6C 109.5 . .
H6B C6 H6C 109.5 . .
B1 Sn1 B3 47.0(6) . .
B1 Sn1 B2 47.3(6) . .
B3 Sn1 B2 80.7(5) . .
B1 Sn1 B4 80.7(6) . .
B3 Sn1 B4 80.8(6) . .
B2 Sn1 B4 47.1(5) . .
B1 Sn1 B5 79.2(6) . .
B3 Sn1 B5 46.0(6) . .
B2 Sn1 B5 80.0(5) . .
B4 Sn1 B5 47.4(6) . .
B1 Sn1 Ag2 170.0(5) . 2_656
B3 Sn1 Ag2 140.4(5) . 2_656
B2 Sn1 Ag2 123.1(4) . 2_656
B4 Sn1 Ag2 93.5(4) . 2_656
B5 Sn1 Ag2 102.9(4) . 2_656
B1 Sn1 Ag1 115.8(4) . .
B3 Sn1 Ag1 147.0(5) . .
B2 Sn1 Ag1 107.5(3) . .
B4 Sn1 Ag1 128.6(4) . .
B5 Sn1 Ag1 164.7(4) . .
Ag2 Sn1 Ag1 61.78(2) 2_656 .
B1 Sn1 Ag1 128.2(4) . 2_656
B3 Sn1 Ag1 108.8(3) . 2_656
B2 Sn1 Ag1 161.2(3) . 2_656
B4 Sn1 Ag1 148.5(4) . 2_656
B5 Sn1 Ag1 118.4(4) . 2_656
Ag2 Sn1 Ag1 59.61(2) 2_656 2_656
Ag1 Sn1 Ag1 55.76(3) . 2_656
B6 B1 B7 60.6(9) . .
B6 B1 B3 59.3(10) . .
B7 B1 B3 107.1(10) . .
B6 B1 B2 107.0(10) . .
B7 B1 B2 57.0(9) . .
B3 B1 B2 109.0(10) . .
B6 B1 Sn1 120.4(10) . .
B7 B1 Sn1 118.2(10) . .
B3 B1 Sn1 67.2(6) . .
B2 B1 Sn1 67.2(6) . .
B6 B1 H1 119.8 . .
B7 B1 H1 121.6 . .
B3 B1 H1 121.9 . .
B2 B1 H1 122.9 . .
Sn1 B1 H1 109.2 . .
B7 B2 B8 59.0(9) . .
B7 B2 B1 59.2(9) . .
B8 B2 B1 106.0(10) . .
B7 B2 B4 106.5(10) . .
B8 B2 B4 59.0(8) . .
B1 B2 B4 107.5(10) . .
B7 B2 Sn1 118.6(10) . .
B8 B2 Sn1 118.9(8) . .
B1 B2 Sn1 65.5(6) . .
B4 B2 Sn1 66.6(6) . .
B7 B2 H2 120.9 . .
B8 B2 H2 121.1 . .
B1 B2 H2 123.3 . .
B4 B2 H2 122.6 . .
Sn1 B2 H2 110.2 . .
B9 B3 B6 61.9(9) . .
B9 B3 B5 56.4(10) . .
B6 B3 B5 106.3(10) . .
B9 B3 B1 106.5(10) . .
B6 B3 B1 57.0(9) . .
B5 B3 B1 107.7(10) . .
B9 B3 Sn1 117.8(10) . .
B6 B3 Sn1 117.2(10) . .
B5 B3 Sn1 67.6(6) . .
B1 B3 Sn1 65.9(6) . .
B9 B3 H3 121.0 . .
B6 B3 H3 121.1 . .
B5 B3 H3 123.1 . .
B1 B3 H3 123.5 . .
Sn1 B3 H3 110.5 . .
B10 B4 B8 59.0(9) . .
B10 B4 B2 104.8(11) . .
B8 B4 B2 57.7(8) . .
B10 B4 B5 57.1(9) . .
B8 B4 B5 104.3(11) . .
B2 B4 B5 106.6(10) . .
B10 B4 Sn1 117.4(9) . .
B8 B4 Sn1 117.5(9) . .
B2 B4 Sn1 66.3(6) . .
B5 B4 Sn1 66.6(6) . .
B10 B4 H4 122.1 . .
B8 B4 H4 122.1 . .
B2 B4 H4 123.5 . .
B5 B4 H4 123.9 . .
Sn1 B4 H4 110.4 . .
B9 B5 B10 61.0(9) . .
B9 B5 B3 59.3(10) . .
B10 B5 B3 107.7(11) . .
B9 B5 B4 108.1(10) . .
B10 B5 B4 58.1(9) . .
B3 B5 B4 109.1(9) . .
B9 B5 Sn1 119.3(10) . .
B10 B5 Sn1 117.7(8) . .
B3 B5 Sn1 66.4(6) . .
B4 B5 Sn1 66.0(6) . .
B9 B5 H5 119.6 . .
B10 B5 H5 120.9 . .
B3 B5 H5 121.9 . .
B4 B5 H5 122.4 . .
Sn1 B5 H5 110.6 . .
B1 B6 B7 61.1(10) . .
B1 B6 B3 63.7(9) . .
B7 B6 B3 110.9(11) . .
B1 B6 B11 111.2(12) . .
B7 B6 B11 60.8(9) . .
B3 B6 B11 108.5(12) . .
B1 B6 B9 108.9(11) . .
B7 B6 B9 106.3(12) . .
B3 B6 B9 58.4(10) . .
B11 B6 B9 58.7(9) . .
B1 B6 H6 118.8 . .
B7 B6 H6 121.1 . .
B3 B6 H6 120.1 . .
B11 B6 H6 121.1 . .
B9 B6 H6 124.0 . .
B8 B7 B2 61.4(9) . .
B8 B7 B6 109.4(11) . .
B2 B7 B6 110.7(10) . .
B8 B7 B1 111.6(10) . .
B2 B7 B1 63.9(9) . .
B6 B7 B1 58.3(9) . .
B8 B7 B11 61.4(9) . .
B2 B7 B11 111.3(11) . .
B6 B7 B11 59.7(9) . .
B1 B7 B11 107.9(11) . .
B8 B7 H7 119.8 . .
B2 B7 H7 118.4 . .
B6 B7 H7 122.0 . .
B1 B7 H7 120.6 . .
B11 B7 H7 121.2 . .
B7 B8 B10 108.0(11) . .
B7 B8 B2 59.6(8) . .
B10 B8 B2 109.8(9) . .
B7 B8 B4 110.5(10) . .
B10 B8 B4 59.8(8) . .
B2 B8 B4 63.3(8) . .
B7 B8 B11 61.2(9) . .
B10 B8 B11 59.2(8) . .
B2 B8 B11 109.7(11) . .
B4 B8 B11 109.0(10) . .
B7 B8 H8 121.2 . .
B10 B8 H8 122.2 . .
B2 B8 H8 119.9 . .
B4 B8 H8 119.9 . .
B11 B8 H8 121.2 . .
B5 B9 B10 61.2(10) . .
B5 B9 B3 64.3(9) . .
B10 B9 B3 111.7(10) . .
B5 B9 B11 111.5(11) . .
B10 B9 B11 60.1(9) . .
B3 B9 B11 110.5(11) . .
B5 B9 B6 110.7(10) . .
B10 B9 B6 107.0(10) . .
B3 B9 B6 59.7(10) . .
B11 B9 B6 59.7(9) . .
B5 B9 H9 118.2 . .
B10 B9 H9 121.5 . .
B3 B9 H9 118.8 . .
B11 B9 H9 120.6 . .
B6 B9 H9 122.6 . .
B9 B10 B5 57.8(10) . .
B9 B10 B11 60.2(9) . .
B5 B10 B11 108.8(12) . .
B9 B10 B8 109.2(11) . .
B5 B10 B8 112.0(9) . .
B11 B10 B8 61.6(8) . .
B9 B10 B4 110.9(10) . .
B5 B10 B4 64.8(8) . .
B11 B10 B4 112.2(10) . .
B8 B10 B4 61.2(9) . .
B9 B10 H10 122.3 . .
B5 B10 H10 120.2 . .
B11 B10 H10 120.4 . .
B8 B10 H10 119.9 . .
B4 B10 H10 117.8 . .
B10 B11 B9 59.7(10) . .
B10 B11 B6 108.2(10) . .
B9 B11 B6 61.6(10) . .
B10 B11 B7 105.1(10) . .
B9 B11 B7 107.6(10) . .
B6 B11 B7 59.5(10) . .
B10 B11 B8 59.2(9) . .
B9 B11 B8 107.0(10) . .
B6 B11 B8 106.1(10) . .
B7 B11 B8 57.5(9) . .
B10 B11 H11 122.6 . .
B9 B11 H11 121.1 . .
B6 B11 H11 121.3 . .
B7 B11 H11 123.6 . .
B8 B11 H11 123.5 . .
B12 Sn2 B14 48.2(6) . .
B12 Sn2 B13 47.5(6) . .
B14 Sn2 B13 81.4(5) . .
B12 Sn2 B15 79.5(6) . .
B14 Sn2 B15 80.0(5) . .
B13 Sn2 B15 45.6(6) . .
B12 Sn2 B16 81.5(6) . .
B14 Sn2 B16 47.7(6) . .
B13 Sn2 B16 80.1(5) . .
B15 Sn2 B16 46.3(6) . .
B12 Sn2 Ag1 168.2(5) . 2_656
B14 Sn2 Ag1 142.5(4) . 2_656
B13 Sn2 Ag1 122.4(4) . 2_656
B15 Sn2 Ag1 96.6(4) . 2_656
B16 Sn2 Ag1 104.0(4) . 2_656
B12 Sn2 Ag2 125.0(4) . 2_656
B14 Sn2 Ag2 108.4(3) . 2_656
B13 Sn2 Ag2 157.8(4) . 2_656
B15 Sn2 Ag2 153.7(4) . 2_656
B16 Sn2 Ag2 121.5(4) . 2_656
Ag1 Sn2 Ag2 61.23(2) 2_656 2_656
B12 Sn2 Ag2 114.5(4) . .
B14 Sn2 Ag2 147.4(4) . .
B13 Sn2 Ag2 106.5(3) . .
B15 Sn2 Ag2 128.4(4) . .
B16 Sn2 Ag2 163.1(5) . .
Ag1 Sn2 Ag2 59.30(2) 2_656 .
Ag2 Sn2 Ag2 54.56(3) 2_656 .
B19 B12 B18 59.8(8) . .
B19 B12 B13 106.3(10) . .
B18 B12 B13 58.2(8) . .
B19 B12 B14 58.5(9) . .
B18 B12 B14 106.3(10) . .
B13 B12 B14 108.0(10) . .
B19 B12 Sn2 119.2(10) . .
B18 B12 Sn2 119.2(9) . .
B13 B12 Sn2 67.1(6) . .
B14 B12 Sn2 66.6(6) . .
B19 B12 H12 120.9 . .
B18 B12 H12 121.1 . .
B13 B12 H12 122.8 . .
B14 B12 H12 122.9 . .
Sn2 B12 H12 109.3 . .
B17 B13 B18 58.8(9) . .
B17 B13 B15 58.0(9) . .
B18 B13 B15 105.8(11) . .
B17 B13 B12 105.0(10) . .
B18 B13 B12 58.2(8) . .
B15 B13 B12 108.0(10) . .
B17 B13 Sn2 118.7(9) . .
B18 B13 Sn2 117.7(8) . .
B15 B13 Sn2 68.0(6) . .
B12 B13 Sn2 65.4(6) . .
B17 B13 H13 121.8 . .
B18 B13 H13 121.8 . .
B15 B13 H13 122.2 . .
B12 B13 H13 123.6 . .
Sn2 B13 H13 109.9 . .
B21 B14 B19 59.0(10) . .
B21 B14 B12 105.2(9) . .
B19 B14 B12 56.6(9) . .
B21 B14 B16 60.8(11) . .
B19 B14 B16 106.3(10) . .
B12 B14 B16 107.0(9) . .
B21 B14 Sn2 121.1(10) . .
B19 B14 Sn2 116.3(9) . .
B12 B14 Sn2 65.1(5) . .
B16 B14 Sn2 67.3(7) . .
B21 B14 H14 119.6 . .
B19 B14 H14 122.8 . .
B12 B14 H14 124.8 . .
B16 B14 H14 121.7 . .
Sn2 B14 H14 110.0 . .
B20 B15 B17 59.1(9) . .
B20 B15 B13 107.1(12) . .
B17 B15 B13 58.3(9) . .
B20 B15 B16 59.5(9) . .
B17 B15 B16 107.0(11) . .
B13 B15 B16 110.5(10) . .
B20 B15 Sn2 119.2(9) . .
B17 B15 Sn2 117.5(10) . .
B13 B15 Sn2 66.3(6) . .
B16 B15 Sn2 67.1(6) . .
B20 B15 H15 120.7 . .
B17 B15 H15 121.9 . .
B13 B15 H15 121.8 . .
B16 B15 H15 121.1 . .
Sn2 B15 H15 110.3 . .
B20 B16 B21 62.3(10) . .
B20 B16 B15 56.2(9) . .
B21 B16 B15 105.4(10) . .
B20 B16 B14 104.9(11) . .
B21 B16 B14 54.8(9) . .
B15 B16 B14 106.5(10) . .
B20 B16 Sn2 116.0(9) . .
B21 B16 Sn2 113.8(10) . .
B15 B16 Sn2 66.6(7) . .
B14 B16 Sn2 65.0(6) . .
B20 B16 H16 121.2 . .
B21 B16 H16 122.5 . .
B15 B16 H16 123.3 . .
B14 B16 H16 124.8 . .
Sn2 B16 H16 112.5 . .
B20 B17 B18 110.8(11) . .
B20 B17 B15 60.3(10) . .
B18 B17 B15 112.7(10) . .
B20 B17 B13 112.4(10) . .
B18 B17 B13 61.8(9) . .
B15 B17 B13 63.7(8) . .
B20 B17 B22 61.5(10) . .
B18 B17 B22 60.1(10) . .
B15 B17 B22 110.7(11) . .
B13 B17 B22 111.1(11) . .
B20 B17 H17 120.0 . .
B18 B17 H17 119.9 . .
B15 B17 H17 119.1 . .
B13 B17 H17 118.4 . .
B22 B17 H17 120.7 . .
B17 B18 B22 61.4(10) . .
B17 B18 B19 107.9(12) . .
B22 B18 B19 59.1(9) . .
B17 B18 B13 59.4(8) . .
B22 B18 B13 110.3(12) . .
B19 B18 B13 110.4(9) . .
B17 B18 B12 109.7(9) . .
B22 B18 B12 108.5(10) . .
B19 B18 B12 59.4(9) . .
B13 B18 B12 63.6(8) . .
B17 B18 H18 121.5 . .
B22 B18 H18 121.2 . .
B19 B18 H18 122.2 . .
B13 B18 H18 119.4 . .
B12 B18 H18 120.4 . .
B21 B19 B22 60.8(10) . .
B21 B19 B12 111.7(11) . .
B22 B19 B12 110.8(11) . .
B21 B19 B18 109.6(12) . .
B22 B19 B18 60.4(9) . .
B12 B19 B18 60.9(10) . .
B21 B19 B14 58.8(9) . .
B22 B19 B14 109.3(13) . .
B12 B19 B14 64.9(8) . .
B18 B19 B14 112.1(10) . .
B21 B19 H19 121.3 . .
B22 B19 H19 121.1 . .
B12 B19 H19 118.3 . .
B18 B19 H19 120.4 . .
B14 B19 H19 119.5 . .
B17 B20 B15 60.7(9) . .
B17 B20 B22 61.4(10) . .
B15 B20 B22 110.9(12) . .
B17 B20 B16 112.1(10) . .
B15 B20 B16 64.3(9) . .
B22 B20 B16 109.2(11) . .
B17 B20 B21 106.5(13) . .
B15 B20 B21 110.2(10) . .
B22 B20 B21 57.2(9) . .
B16 B20 B21 60.4(9) . .
B17 B20 H20 120.9 . .
B15 B20 H20 118.6 . .
B22 B20 H20 121.6 . .
B16 B20 H20 118.6 . .
B21 B20 H20 123.5 . .
B14 B21 B19 62.2(11) . .
B14 B21 B22 111.2(12) . .
B19 B21 B22 59.6(10) . .
B14 B21 B16 64.4(9) . .
B19 B21 B16 111.5(10) . .
B22 B21 B16 107.7(12) . .
B14 B21 B20 108.6(10) . .
B19 B21 B20 105.2(10) . .
B22 B21 B20 58.6(10) . .
B16 B21 B20 57.3(10) . .
B14 B21 H21 118.0 . .
B19 B21 H21 121.2 . .
B22 B21 H21 121.7 . .
B16 B21 H21 120.2 . .
B20 B21 H21 124.9 . .
B19 B22 B21 59.6(11) . .
B19 B22 B18 60.6(10) . .
B21 B22 B18 108.8(10) . .
B19 B22 B17 106.7(10) . .
B21 B22 B17 108.7(11) . .
B18 B22 B17 58.4(9) . .
B19 B22 B20 109.6(10) . .
B21 B22 B20 64.3(12) . .
B18 B22 B20 105.8(10) . .
B17 B22 B20 57.1(9) . .
B19 B22 H22 121.5 . .
B21 B22 H22 119.6 . .
B18 B22 H22 122.7 . .
B17 B22 H22 123.7 . .
B20 B22 H22 121.4 . .
C7 N1 C11 115.3(11) . .
C7 N1 C14 113.8(10) . .
C11 N1 C14 106.3(11) . .
N1 C7 C8 111.2(11) . .
C9 C8 C7 107.5(12) . .
C10 C9 C8 106(2) . .
C12 C11 N1 115.1(14) . .
C11 C12 C13 111.2(16) . .
C17 C13 C12 125(3) . .
C15 C14 N1 108.9(13) . .
C14 C15 C16 110.4(15) . .
C18 C16 C15 104.5(17) . .
C21 N2 C19 115.4(14) . .
C21 N2 C23 97.9(15) . .
C19 N2 C23 124.6(15) . .
N2 C19 C28 110.7(17) . .
C22 C21 N2 112(2) . .
C21 C22 C25 94(2) . .
C24 C23 N2 120(2) . .
C23 C24 C26 128(2) . .
C20 C25 C22 95(3) . .
C27 C26 C24 114(2) . .
C30 C28 C19 105(2) . .
C28 C30 C29 117(2) . .

loop_
_geom_bond_atom_site_label_1
_geom_bond_atom_site_label_2
_geom_bond_distance
_geom_bond_site_symmetry_2
Ag1 P1 2.449(2) .
Ag1 Ag1 2.7941(13) 2_656
Ag1 Sn2 2.8079(10) 2_656
Ag1 Sn1 2.9086(10) .
Ag1 Ag2 2.9320(10) .
Ag1 Ag2 2.9450(10) 2_656
Ag1 Sn1 3.0592(11) 2_656
P1 C3 1.788(12) .
P1 C2 1.790(13) .
P1 C1 1.802(12) .
C1 H1A 0.9600 .
C1 H1B 0.9600 .
C1 H1C 0.9600 .
C2 H2A 0.9600 .
C2 H2B 0.9600 .
C2 H2C 0.9600 .
C3 H3A 0.9600 .
C3 H3B 0.9600 .
C3 H3C 0.9600 .
Ag2 P2 2.439(3) .
Ag2 Ag2 2.7842(15) 2_656
Ag2 Sn1 2.8259(11) 2_656
Ag2 Ag1 2.9450(10) 2_656
Ag2 Sn2 2.9451(11) 2_656
Ag2 Sn2 3.1198(11) .
P2 C6 1.783(13) .
P2 C4 1.790(12) .
P2 C5 1.801(13) .
C4 H4A 0.9600 .
C4 H4B 0.9600 .
C4 H4C 0.9600 .
C5 H5A 0.9600 .
C5 H5B 0.9600 .
C5 H5C 0.9600 .
C6 H6A 0.9600 .
C6 H6B 0.9600 .
C6 H6C 0.9600 .
Sn1 B1 2.298(14) .
Sn1 B3 2.321(13) .
Sn1 B2 2.327(13) .
Sn1 B4 2.331(14) .
Sn1 B5 2.340(13) .
Sn1 Ag2 2.8259(11) 2_656
Sn1 Ag1 3.0592(11) 2_656
B1 B6 1.72(2) .
B1 B7 1.77(2) .
B1 B3 1.84(2) .
B1 B2 1.85(2) .
B1 H1 1.1000 .
B2 B7 1.73(2) .
B2 B8 1.762(19) .
B2 B4 1.86(2) .
B2 H2 1.1000 .
B3 B9 1.74(2) .
B3 B6 1.76(2) .
B3 B5 1.82(2) .
B3 H3 1.1000 .
B4 B10 1.76(2) .
B4 B8 1.79(2) .
B4 B5 1.88(2) .
B4 H4 1.1000 .
B5 B9 1.69(2) .
B5 B10 1.74(2) .
B5 H5 1.1000 .
B6 B7 1.76(3) .
B6 B11 1.77(2) .
B6 B9 1.80(3) .
B6 H6 1.1000 .
B7 B8 1.72(2) .
B7 B11 1.787(19) .
B7 H7 1.1000 .
B8 B10 1.75(2) .
B8 B11 1.79(2) .
B8 H8 1.1000 .
B9 B10 1.74(3) .
B9 B11 1.749(19) .
B9 H9 1.1000 .
B10 B11 1.75(2) .
B10 H10 1.1000 .
B11 H11 1.1000 .
Sn2 B12 2.292(13) .
Sn2 B14 2.319(11) .
Sn2 B13 2.324(13) .
Sn2 B15 2.353(13) .
Sn2 B16 2.361(15) .
Sn2 Ag1 2.8079(10) 2_656
Sn2 Ag2 2.9451(11) 2_656
B12 B19 1.74(2) .
B12 B18 1.76(2) .
B12 B13 1.86(2) .
B12 B14 1.88(2) .
B12 H12 1.1000 .
B13 B17 1.723(19) .
B13 B18 1.764(19) .
B13 B15 1.81(2) .
B13 H13 1.1000 .
B14 B21 1.71(2) .
B14 B19 1.77(2) .
B14 B16 1.89(2) .
B14 H14 1.1000 .
B15 B20 1.71(2) .
B15 B17 1.72(2) .
B15 B16 1.85(2) .
B15 H15 1.1000 .
B16 B20 1.77(2) .
B16 B21 1.83(3) .
B16 H16 1.1000 .
B17 B20 1.69(2) .
B17 B18 1.71(2) .
B17 B22 1.77(2) .
B17 H17 1.1000 .
B18 B22 1.74(2) .
B18 B19 1.75(2) .
B18 H18 1.1000 .
B19 B21 1.72(3) .
B19 B22 1.72(2) .
B19 H19 1.1000 .
B20 B22 1.77(3) .
B20 B21 1.87(3) .
B20 H20 1.1000 .
B21 B22 1.74(2) .
B21 H21 1.1000 .
B22 H22 1.1000 .
N1 C7 1.500(16) .
N1 C11 1.525(19) .
N1 C14 1.577(18) .
C7 C8 1.580(18) .
C8 C9 1.57(2) .
C9 C10 1.45(4) .
C11 C12 1.48(2) .
C12 C13 1.51(3) .
C13 C17 1.20(4) .
C14 C15 1.44(2) .
C15 C16 1.68(3) .
C16 C18 1.53(3) .
N2 C21 1.51(2) .
N2 C19 1.52(2) .
N2 C23 1.56(3) .
C19 C28 1.52(3) .
C20 C25 1.45(4) .
C21 C22 1.41(3) .
C22 C25 1.492(18) .
C23 C24 1.26(3) .
C24 C26 1.67(3) .
C26 C27 1.349(17) .
C28 C30 1.48(3) .
C29 C30 1.57(3) .
